data_1543191
loop_
_publ_author_name
'Xu, Bingjia'
'Li, Wenlang'
'He, Jiajun'
'Wu, Sikai'
'Zhu, Qiangzhong'
'Yang, Zhiyong'
'Wu, Yuan-Chun'
'Zhang, Yi'
'Jin, Chongjun'
'Lu, Po-Yen'
'Chi, Zhenguo'
'Liu, Siwei'
'Xu, Jiarui'
'Bryce, Martin R.'

_publ_section_title
;
 Achieving very bright mechanoluminescence from purely organic
 luminophores with aggregation-induced emission by crystal design
;
_journal_issue 8
_journal_name_full 'Chem. Sci.'
_journal_page_first 5307
_journal_paper_doi 10.1039/C6SC01325B
_journal_volume 7
_journal_year 2016
_chemical_formula_sum 'C27 H20 O'
_chemical_formula_weight 360.43
_chemical_name_systematic p-P4A
_space_group_IT_number 4
_symmetry_cell_setting monoclinic
_symmetry_space_group_name_Hall 'P 2yb'
_symmetry_space_group_name_H-M 'P 1 21 1'
_atom_sites_solution_hydrogens geom
_atom_sites_solution_primary direct
_atom_sites_solution_secondary difmap
_audit_creation_method SHELXL-97
_audit_update_record
;
2016-03-15 deposited with the CCDC.
2016-04-26 downloaded from the CCDC.
;
_cell_angle_alpha 90.00
_cell_angle_beta 99.015(7)
_cell_angle_gamma 90.00
_cell_formula_units_Z 4
_cell_length_a 9.9253(7)
_cell_length_b 9.3614(5)
_cell_length_c 22.1685(16)
_cell_measurement_reflns_used 7386
_cell_measurement_temperature 153(2)
_cell_measurement_theta_max 0.9480
_cell_measurement_theta_min 0.9480
_cell_volume 2034.3(2)
_computing_structure_refinement 'SHELXL-97 (Sheldrick, 1997)'
_computing_structure_solution 'SHELXS-97 (Sheldrick, 1990)'
_diffrn_ambient_temperature 153(2)
_diffrn_measured_fraction_theta_full 0.964
_diffrn_measured_fraction_theta_max 0.964
_diffrn_measurement_device_type 'multiwire proportional'
_diffrn_measurement_method 'phi and omega scans'
_diffrn_radiation_monochromator graphite
_diffrn_radiation_source 'fine-focus sealed tube'
_diffrn_radiation_type CuK\a
_diffrn_radiation_wavelength 1.54178
_diffrn_reflns_av_R_equivalents 0.0651
_diffrn_reflns_av_sigmaI/netI 0.0742
_diffrn_reflns_limit_h_max 6
_diffrn_reflns_limit_h_min -12
_diffrn_reflns_limit_k_max 11
_diffrn_reflns_limit_k_min -11
_diffrn_reflns_limit_l_max 27
_diffrn_reflns_limit_l_min -27
_diffrn_reflns_number 12779
_diffrn_reflns_theta_full 76.32
_diffrn_reflns_theta_max 76.32
_diffrn_reflns_theta_min 4.04
_exptl_absorpt_coefficient_mu 0.540
_exptl_absorpt_correction_T_max 0.9480
_exptl_absorpt_correction_T_min 0.9480
_exptl_absorpt_correction_type multi-scan
_exptl_absorpt_process_details multi-scan
_exptl_crystal_colour colorless
_exptl_crystal_density_diffrn 1.177
_exptl_crystal_density_method 'not measured'
_exptl_crystal_description block
_exptl_crystal_F_000 760
_exptl_crystal_size_max 0.10
_exptl_crystal_size_mid 0.10
_exptl_crystal_size_min 0.10
_refine_diff_density_max 0.480
_refine_diff_density_min -0.239
_refine_diff_density_rms 0.074
_refine_ls_abs_structure_details 'Flack H D (1983), Acta Cryst. A39, 876-881'
_refine_ls_abs_structure_Flack 0.00
_refine_ls_extinction_method none
_refine_ls_goodness_of_fit_ref 1.082
_refine_ls_hydrogen_treatment constr
_refine_ls_matrix_type full
_refine_ls_number_parameters 505
_refine_ls_number_reflns 7386
_refine_ls_number_restraints 1
_refine_ls_restrained_S_all 1.082
_refine_ls_R_factor_all 0.1964
_refine_ls_R_factor_gt 0.1163
_refine_ls_shift/su_max 0.000
_refine_ls_shift/su_mean 0.000
_refine_ls_structure_factor_coef Fsqd
_refine_ls_weighting_details 'calc w=1/[\s^2^(Fo^2^)+(0.1395P)^2^+1.6645P] where P=(Fo^2^+2Fc^2^)/3'
_refine_ls_weighting_scheme calc
_refine_ls_wR_factor_gt 0.2996
_refine_ls_wR_factor_ref 0.3571
_reflns_number_gt 3413
_reflns_number_total 7386
_reflns_threshold_expression >2sigma(I)
_cod_data_source_file c6sc01325b2.cif
_cod_data_source_block p-P4A
_cod_depositor_comments
;
The following automatic conversions were performed:

'_symmetry_cell_setting' value 'Monoclinic' changed to 'monoclinic'
according to
/usr/data/users/saulius/crontab/automatic-downloads/rss-feeds/RSC/lib/dictionaries/cif_core.dic
dictionary named 'cif_core.dic' version 2.4.2 from 2011-04-26.

Automatic conversion script
Id: cif_fix_values 4268 2015-11-12 08:31:59Z antanas 

 Adding full bibliography for 1543189--1543193.cif.

2019-02-06
Z value and formula fixed to values more according to usual
chemical conventions.                 miguel
;
_cod_original_formula_sum 'C54 H40 O2'
_cod_original_formula_weight 720.86
_cod_original_formula_units_Z 2
_cod_original_sg_symbol_H-M P21
_cod_database_code 1543191

loop_
_symmetry_equiv_pos_as_xyz
'x, y, z'
'-x, y+1/2, -z'

loop_
_atom_site_label
_atom_site_type_symbol
_atom_site_fract_x
_atom_site_fract_y
_atom_site_fract_z
_atom_site_U_iso_or_equiv
_atom_site_adp_type
_atom_site_occupancy
_atom_site_symmetry_multiplicity
_atom_site_calc_flag
_atom_site_refinement_flags
C1 C 0.3744(7) 0.5923(9) 0.8630(4) 0.0624(19) Uani 1 1 d .
H1 H 0.3711 0.5211 0.8919 0.075 Uiso 1 1 calc R
C2 C 0.6309(6) 0.5858(8) 0.8892(3) 0.0513(16) Uani 1 1 d .
C3 C 0.4376(9) 0.3943(10) 0.3592(5) 0.079(3) Uani 1 1 d .
H3 H 0.4007 0.3305 0.3290 0.095 Uiso 1 1 calc R
C4 C 0.7295(7) 0.5416(8) 0.7929(4) 0.0536(17) Uani 1 1 d .
C5 C 0.5009(7) 0.6448(8) 0.8530(3) 0.0564(17) Uani 1 1 d .
C6 C 0.1295(8) 0.5798(9) 0.4251(4) 0.065(2) Uani 1 1 d .
C7 C 0.6361(6) 0.5762(9) 0.9554(3) 0.0563(18) Uani 1 1 d .
C8 C 0.9431(9) 0.3926(9) 0.8849(4) 0.069(2) Uani 1 1 d .
H8 H 0.9030 0.3274 0.8559 0.083 Uiso 1 1 calc R
C9 C 0.5013(9) 0.7536(9) 0.8112(4) 0.068(2) Uani 1 1 d .
H9 H 0.5838 0.7929 0.8045 0.082 Uiso 1 1 calc R
C10 C 1.0679(8) 0.3645(11) 0.9185(4) 0.075(2) Uani 1 1 d .
H10 H 1.1103 0.2780 0.9129 0.090 Uiso 1 1 calc R
C11 C 0.9413(8) 0.6178(9) 0.9368(3) 0.064(2) Uani 1 1 d .
H11 H 0.8999 0.7045 0.9430 0.077 Uiso 1 1 calc R
C12 C 0.7374(7) 0.5505(8) 0.8598(3) 0.0568(18) Uani 1 1 d .
C13 C 0.3657(8) 0.5194(9) 0.3677(4) 0.064(2) Uani 1 1 d .
C14 C 0.2205(9) 0.5417(10) 0.2634(4) 0.075(2) Uani 1 1 d .
C15 C 0.5538(9) 0.5849(14) 0.4465(5) 0.091(3) Uani 1 1 d .
H15 H 0.5927 0.6498 0.4760 0.109 Uiso 1 1 calc R
C16 C 0.8761(7) 0.5202(8) 0.8946(3) 0.0533(17) Uani 1 1 d .
C17 C 0.1243(7) 0.5883(9) 0.3591(4) 0.0619(19) Uani 1 1 d .
C18 C 0.8314(8) 0.5983(10) 0.7639(4) 0.0644(19) Uani 1 1 d .
H18 H 0.9076 0.6384 0.7877 0.077 Uiso 1 1 calc R
C19 C -0.0057(8) 0.6461(9) 0.3257(4) 0.064(2) Uani 1 1 d .
C20 C 0.6892(8) 0.4532(9) 0.9875(4) 0.068(2) Uani 1 1 d .
H20 H 0.7217 0.3768 0.9672 0.082 Uiso 1 1 calc R
C21 C 0.2290(7) 0.5498(9) 0.3299(4) 0.0587(19) Uani 1 1 d .
C22 C 0.3280(9) 0.5983(10) 0.2346(4) 0.075(2) Uani 1 1 d .
H22 H 0.4034 0.6409 0.2579 0.090 Uiso 1 1 calc R
C23 C -0.0063(9) 0.7566(9) 0.2841(4) 0.069(2) Uani 1 1 d .
H23 H 0.0759 0.7941 0.2761 0.083 Uiso 1 1 calc R
C24 C 0.4304(8) 0.6131(12) 0.4114(4) 0.072(2) Uani 1 1 d .
H24 H 0.3877 0.6994 0.4172 0.087 Uiso 1 1 calc R
C25 C 0.6196(11) 0.4581(17) 0.4374(5) 0.108(4) Uani 1 1 d .
H25 H 0.7038 0.4378 0.4607 0.130 Uiso 1 1 calc R
C26 C 0.2580(9) 0.6426(11) 0.8315(4) 0.075(2) Uani 1 1 d .
H26 H 0.1755 0.6051 0.8390 0.090 Uiso 1 1 calc R
C27 C 1.1318(9) 0.4594(12) 0.9598(4) 0.081(3) Uani 1 1 d .
H27 H 1.2178 0.4389 0.9813 0.097 Uiso 1 1 calc R
C28 C 0.6125(10) 0.4718(11) 0.6939(4) 0.078(2) Uani 1 1 d .
H28 H 0.5376 0.4291 0.6702 0.093 Uiso 1 1 calc R
C29 C 0.1158(10) 0.4730(11) 0.2273(5) 0.090(3) Uani 1 1 d .
H29 H 0.0478 0.4282 0.2448 0.108 Uiso 1 1 calc R
C30 C 0.6211(9) 0.4758(10) 0.7558(4) 0.073(2) Uani 1 1 d .
H30 H 0.5526 0.4334 0.7737 0.087 Uiso 1 1 calc R
C31 C 0.5870(8) 0.6867(9) 0.9885(4) 0.068(2) Uani 1 1 d .
H31 H 0.5502 0.7685 0.9686 0.081 Uiso 1 1 calc R
C32 C 0.1700(9) 0.4557(11) 0.4584(4) 0.079(3) Uani 1 1 d .
H32 H 0.1923 0.3753 0.4374 0.095 Uiso 1 1 calc R
C33 C 0.6434(9) 0.5597(13) 1.0843(5) 0.086(3) Uani 1 1 d .
H33 H 0.6458 0.5543 1.1264 0.103 Uiso 1 1 calc R
C34 C 0.8249(9) 0.5978(10) 0.7024(4) 0.074(2) Uani 1 1 d .
H34 H 0.8932 0.6415 0.6846 0.088 Uiso 1 1 calc R
C35 C 0.7157(11) 0.5316(10) 0.6658(4) 0.075(2) Uani 1 1 d .
C36 C 0.0926(9) 0.6942(11) 0.4593(4) 0.079(3) Uani 1 1 d .
H36 H 0.0626 0.7781 0.4391 0.095 Uiso 1 1 calc R
C37 C 0.6915(9) 0.4498(12) 1.0508(5) 0.085(3) Uani 1 1 d .
H37 H 0.7275 0.3690 1.0719 0.102 Uiso 1 1 calc R
C38 C 0.2573(9) 0.7474(13) 0.7888(4) 0.086(3) Uani 1 1 d .
H38 H 0.1755 0.7793 0.7667 0.103 Uiso 1 1 calc R
C39 C 0.1419(10) 0.5648(18) 0.5523(4) 0.103(5) Uani 1 1 d .
C40 C 0.5615(11) 0.3625(13) 0.3943(6) 0.098(3) Uani 1 1 d .
H40 H 0.6051 0.2768 0.3887 0.117 Uiso 1 1 calc R
C41 C -0.1314(8) 0.5955(11) 0.3389(5) 0.081(3) Uani 1 1 d .
H41 H -0.1335 0.5254 0.3684 0.098 Uiso 1 1 calc R
C42 C 1.0685(8) 0.5852(12) 0.9694(4) 0.074(2) Uani 1 1 d .
H42 H 1.1112 0.6496 0.9982 0.089 Uiso 1 1 calc R
C43 C 0.5935(10) 0.6734(13) 1.0516(4) 0.088(3) Uani 1 1 d .
H43 H 0.5608 0.7490 1.0725 0.105 Uiso 1 1 calc R
C44 C 0.0985(9) 0.6886(12) 0.5196(5) 0.084(3) Uani 1 1 d .
H44 H 0.0733 0.7682 0.5403 0.101 Uiso 1 1 calc R
C45 C 0.3795(11) 0.8052(11) 0.7788(4) 0.089(3) Uani 1 1 d .
H45 H 0.3806 0.8785 0.7506 0.107 Uiso 1 1 calc R
C46 C -0.1234(11) 0.8096(12) 0.2555(5) 0.097(3) Uani 1 1 d .
H46 H -0.1220 0.8842 0.2278 0.117 Uiso 1 1 calc R
C47 C -0.2509(9) 0.6500(13) 0.3079(5) 0.088(3) Uani 1 1 d .
H47 H -0.3342 0.6146 0.3155 0.105 Uiso 1 1 calc R
C48 C 0.2189(19) 0.5305(18) 0.1357(9) 0.136(6) Uani 1 1 d .
H48 H 0.2177 0.5281 0.0937 0.164 Uiso 1 1 calc R
C1A C -0.2476(12) 0.7557(14) 0.2661(5) 0.100(4) Uani 1 1 d .
H1A H -0.3285 0.7918 0.2447 0.120 Uiso 1 1 calc R
O2 O 0.7865(11) 0.5789(17) 0.5720(4) 0.167(5) Uani 1 1 d .
C1B C 0.3198(17) 0.5896(16) 0.1730(6) 0.121(5) Uani 1 1 d .
H1B H 0.3911 0.6286 0.1558 0.146 Uiso 1 1 calc R
C1C C 0.1779(10) 0.4479(13) 0.5193(5) 0.087(3) Uani 1 1 d .
H1C H 0.2076 0.3640 0.5396 0.104 Uiso 1 1 calc R
C1D C 0.1115(19) 0.4705(17) 0.1634(7) 0.154(8) Uani 1 1 d .
H1D H 0.0373 0.4289 0.1389 0.185 Uiso 1 1 calc R
O6 O 0.1273(13) 0.663(2) 0.6482(4) 0.205(7) Uani 1 1 d .
C1E C 0.1489(14) 0.552(2) 0.6133(6) 0.132(6) Uani 1 1 d .
H1E H 0.1691 0.4629 0.6314 0.159 Uiso 1 1 calc R
C1F C 0.7011(15) 0.5273(14) 0.6018(6) 0.111(4) Uani 1 1 d .
H1F H 0.6238 0.4837 0.5805 0.133 Uiso 1 1 calc R

loop_
_atom_site_aniso_label
_atom_site_aniso_U_11
_atom_site_aniso_U_22
_atom_site_aniso_U_33
_atom_site_aniso_U_23
_atom_site_aniso_U_13
_atom_site_aniso_U_12
C1 0.040(4) 0.058(4) 0.088(5) 0.002(4) 0.006(4) 0.001(4)
C2 0.035(3) 0.050(4) 0.067(4) 0.004(3) 0.004(3) 0.002(3)
C3 0.062(6) 0.068(6) 0.109(7) 0.001(5) 0.020(5) 0.014(4)
C4 0.039(4) 0.046(4) 0.076(5) 0.004(3) 0.007(3) 0.002(3)
C5 0.052(4) 0.051(4) 0.065(5) 0.001(4) 0.006(3) 0.002(3)
C6 0.066(5) 0.053(4) 0.078(5) -0.002(4) 0.012(4) -0.001(4)
C7 0.030(3) 0.065(5) 0.073(5) 0.006(4) 0.003(3) 0.003(3)
C8 0.069(5) 0.060(5) 0.082(6) 0.002(4) 0.022(4) 0.009(4)
C9 0.065(5) 0.059(5) 0.081(6) 0.014(4) 0.011(4) 0.006(4)
C10 0.050(5) 0.088(6) 0.088(6) 0.006(5) 0.010(4) 0.021(5)
C11 0.071(5) 0.055(5) 0.068(5) -0.001(4) 0.016(4) -0.004(4)
C12 0.059(5) 0.045(4) 0.066(4) 0.001(3) 0.007(3) -0.006(3)
C13 0.062(5) 0.058(5) 0.074(5) 0.003(4) 0.014(4) 0.009(4)
C14 0.080(6) 0.065(5) 0.078(5) -0.002(5) 0.007(5) 0.028(5)
C15 0.066(6) 0.111(9) 0.092(7) -0.004(7) 0.005(5) -0.012(6)
C16 0.032(3) 0.064(5) 0.065(4) 0.010(4) 0.012(3) 0.001(3)
C17 0.054(4) 0.052(4) 0.081(5) 0.003(4) 0.015(4) -0.003(4)
C18 0.064(5) 0.065(5) 0.064(5) -0.001(4) 0.009(4) -0.002(4)
C19 0.053(5) 0.064(5) 0.077(5) 0.007(4) 0.013(4) 0.003(4)
C20 0.057(5) 0.059(5) 0.087(6) 0.015(4) 0.007(4) 0.002(4)
C21 0.041(4) 0.058(5) 0.077(5) 0.003(4) 0.007(3) 0.000(3)
C22 0.069(5) 0.068(6) 0.089(6) 0.013(5) 0.019(5) 0.024(5)
C23 0.059(5) 0.052(4) 0.100(7) 0.005(4) 0.022(4) 0.005(4)
C24 0.049(4) 0.098(7) 0.071(5) 0.006(5) 0.013(4) 0.004(5)
C25 0.071(7) 0.159(13) 0.092(8) 0.026(9) 0.006(6) 0.024(8)
C26 0.064(5) 0.082(6) 0.076(6) -0.018(5) 0.001(4) -0.003(5)
C27 0.047(5) 0.105(8) 0.088(7) 0.020(6) 0.003(4) 0.014(5)
C28 0.076(6) 0.080(6) 0.071(6) -0.004(5) -0.008(5) -0.005(5)
C29 0.079(7) 0.068(6) 0.112(8) -0.022(6) -0.016(6) 0.008(5)
C30 0.078(6) 0.068(5) 0.073(5) -0.001(4) 0.014(4) -0.008(5)
C31 0.055(5) 0.056(5) 0.090(6) 0.000(4) 0.009(4) 0.006(4)
C32 0.077(6) 0.080(6) 0.084(6) 0.012(5) 0.025(5) 0.002(5)
C33 0.069(6) 0.096(8) 0.096(7) 0.011(6) 0.025(5) -0.005(5)
C34 0.087(6) 0.063(5) 0.073(5) -0.002(4) 0.016(4) -0.012(5)
C35 0.101(7) 0.069(5) 0.055(4) -0.002(4) 0.017(4) 0.018(5)
C36 0.075(6) 0.090(7) 0.070(6) -0.008(5) 0.007(5) 0.007(5)
C37 0.068(6) 0.099(7) 0.088(7) 0.037(6) 0.009(5) -0.005(5)
C38 0.049(5) 0.132(9) 0.068(6) -0.015(6) -0.017(4) 0.034(6)
C39 0.063(6) 0.193(14) 0.051(5) 0.005(7) 0.008(4) -0.041(8)
C40 0.075(7) 0.094(8) 0.125(10) 0.015(7) 0.018(6) 0.035(6)
C41 0.059(5) 0.076(6) 0.113(7) 0.003(6) 0.027(5) -0.002(5)
C42 0.058(5) 0.094(7) 0.067(5) 0.004(5) -0.003(4) 0.006(5)
C43 0.083(7) 0.114(9) 0.069(6) -0.017(6) 0.019(5) -0.008(6)
C44 0.060(6) 0.106(8) 0.086(7) -0.017(6) 0.013(5) -0.004(5)
C45 0.102(8) 0.086(7) 0.079(6) 0.023(5) 0.014(5) 0.046(6)
C46 0.091(8) 0.085(7) 0.120(9) 0.012(6) 0.028(7) 0.027(6)
C47 0.042(5) 0.108(8) 0.111(8) -0.008(7) 0.007(5) 0.009(5)
C48 0.156(16) 0.106(12) 0.144(15) 0.000(10) 0.014(12) 0.062(12)
C1A 0.091(8) 0.103(9) 0.103(8) -0.006(7) 0.006(6) 0.029(7)
O2 0.187(10) 0.234(13) 0.082(5) -0.016(7) 0.025(6) -0.049(10)
C1B 0.167(14) 0.112(10) 0.095(9) 0.037(8) 0.051(8) 0.077(11)
C1C 0.077(7) 0.089(7) 0.098(8) 0.016(6) 0.023(6) 0.000(5)
C1D 0.188(17) 0.118(12) 0.123(12) -0.064(10) -0.082(12) 0.080(12)
O6 0.197(11) 0.34(2) 0.077(6) -0.027(9) 0.022(7) -0.081(13)
C1E 0.111(10) 0.183(17) 0.101(9) 0.017(10) 0.012(8) -0.050(11)
C1F 0.145(11) 0.094(8) 0.098(8) -0.008(7) 0.033(8) -0.021(8)

loop_
_atom_type_symbol
_atom_type_description
_atom_type_scat_dispersion_real
_atom_type_scat_dispersion_imag
_atom_type_scat_source
C C 0.0181 0.0091 'International Tables Vol C Tables 4.2.6.8 and 6.1.1.4'
H H 0.0000 0.0000 'International Tables Vol C Tables 4.2.6.8 and 6.1.1.4'
O O 0.0492 0.0322 'International Tables Vol C Tables 4.2.6.8 and 6.1.1.4'

loop_
_geom_angle_atom_site_label_1
_geom_angle_atom_site_label_2
_geom_angle_atom_site_label_3
_geom_angle
C26 C1 C5 121.2(9)
C12 C2 C7 123.7(6)
C12 C2 C5 119.6(7)
C7 C2 C5 116.6(6)
C40 C3 C13 122.2(10)
C18 C4 C30 116.5(7)
C18 C4 C12 121.2(7)
C30 C4 C12 122.3(7)
C9 C5 C1 117.6(8)
C9 C5 C2 122.3(7)
C1 C5 C2 120.0(7)
C36 C6 C32 115.4(8)
C36 C6 C17 122.2(8)
C32 C6 C17 122.4(8)
C31 C7 C20 118.2(8)
C31 C7 C2 121.3(7)
C20 C7 C2 120.5(7)
C10 C8 C16 119.5(9)
C5 C9 C45 120.6(9)
C27 C10 C8 121.9(9)
C42 C11 C16 119.7(8)
C2 C12 C4 124.8(7)
C2 C12 C16 121.2(7)
C4 C12 C16 114.0(6)
C24 C13 C3 115.7(8)
C24 C13 C21 123.1(8)
C3 C13 C21 121.2(8)
C29 C14 C22 117.7(10)
C29 C14 C21 122.1(10)
C22 C14 C21 120.1(9)
C24 C15 C25 118.8(11)
C11 C16 C8 118.8(7)
C11 C16 C12 121.1(7)
C8 C16 C12 120.2(7)
C21 C17 C6 123.7(7)
C21 C17 C19 122.0(8)
C6 C17 C19 114.3(7)
C34 C18 C4 122.9(8)
C23 C19 C41 118.5(8)
C23 C19 C17 121.1(7)
C41 C19 C17 120.2(8)
C37 C20 C7 118.0(9)
C17 C21 C14 124.4(7)
C17 C21 C13 118.5(7)
C14 C21 C13 117.0(7)
C1B C22 C14 119.7(11)
C46 C23 C19 120.5(9)
C15 C24 C13 123.3(10)
C40 C25 C15 120.3(10)
C1 C26 C38 121.7(9)
C10 C27 C42 119.4(8)
C30 C28 C35 120.2(9)
C14 C29 C1D 119.7(13)
C28 C30 C4 122.0(8)
C43 C31 C7 119.6(8)
C1C C32 C6 122.8(10)
C43 C33 C37 115.2(10)
C18 C34 C35 119.8(8)
C34 C35 C28 118.6(8)
C34 C35 C1F 123.3(10)
C28 C35 C1F 118.1(10)
C44 C36 C6 122.8(10)
C33 C37 C20 124.3(9)
C26 C38 C45 119.1(8)
C1E C39 C1C 118.5(16)
C1E C39 C44 124.0(16)
C1C C39 C44 117.5(9)
C25 C40 C3 119.6(10)
C47 C41 C19 119.7(10)
C27 C42 C11 120.7(9)
C33 C43 C31 124.6(10)
C36 C44 C39 121.0(10)
C38 C45 C9 119.8(9)
C23 C46 C1A 121.2(11)
C1A C47 C41 120.0(10)
C1B C48 C1D 116.1(18)
C47 C1A C46 119.9(11)
C48 C1B C22 125.3(17)
C32 C1C C39 120.4(11)
C29 C1D C48 121.3(15)
O6 C1E C39 121.4(17)
O2 C1F C35 123.5(13)

loop_
_geom_bond_atom_site_label_1
_geom_bond_atom_site_label_2
_geom_bond_distance
C1 C26 1.338(11)
C1 C5 1.398(10)
C2 C12 1.367(10)
C2 C7 1.463(10)
C2 C5 1.512(9)
C3 C40 1.381(13)
C3 C13 1.398(11)
C4 C18 1.387(10)
C4 C30 1.392(11)
C4 C12 1.474(10)
C5 C9 1.379(11)
C6 C36 1.394(12)
C6 C32 1.400(13)
C6 C17 1.459(11)
C7 C31 1.400(11)
C7 C20 1.411(11)
C8 C10 1.367(11)
C8 C16 1.400(10)
C9 C45 1.392(12)
C10 C27 1.359(14)
C11 C42 1.387(11)
C11 C16 1.392(10)
C12 C16 1.497(10)
C13 C24 1.389(12)
C13 C21 1.505(10)
C14 C29 1.368(13)
C14 C22 1.429(12)
C14 C21 1.467(11)
C15 C24 1.370(12)
C15 C25 1.386(18)
C17 C21 1.356(10)
C17 C19 1.485(11)
C18 C34 1.355(11)
C19 C23 1.386(11)
C19 C41 1.407(11)
C20 C37 1.400(12)
C22 C1B 1.356(14)
C23 C46 1.330(13)
C25 C40 1.369(16)
C26 C38 1.363(14)
C27 C42 1.368(14)
C28 C30 1.361(12)
C28 C35 1.397(13)
C29 C1D 1.410(18)
C31 C43 1.396(12)
C32 C1C 1.342(13)
C33 C43 1.338(15)
C33 C37 1.397(15)
C34 C35 1.393(13)
C35 C1F 1.404(14)
C36 C44 1.328(13)
C38 C45 1.377(15)
C39 C1E 1.349(14)
C39 C1C 1.394(17)
C39 C44 1.399(17)
C41 C47 1.373(12)
C46 C1A 1.385(15)
C47 C1A 1.359(16)
C48 C1B 1.32(2)
C48 C1D 1.43(2)
O2 C1F 1.251(14)
O6 C1E 1.34(2)
